data_7218509
loop_
_publ_author_name
'Zitzer, Christina'
'Muesmann, Thomas W. T.'
'Christoffers, Jens'
'Schwickert, Christian'
'P\"ottgen, Rainer'
'Wickleder, Mathias S.'

_publ_section_title
;
 1,2,4,5-Benzenetetrasulfonic acid and 1,4-benzenedisulfonic acid as sulfo
 analogues of pyromellitic and terephthalic acids for building
 coordination polymers of manganese
;
_journal_issue 48
_journal_name_full CrystEngComm
_journal_page_first 11064
_journal_paper_doi 10.1039/C4CE01618A
_journal_volume 16
_journal_year 2014
_chemical_formula_moiety 'C12 H18 Mn N2 O8 S2'
_chemical_formula_sum 'C12 H18 Mn N2 O8 S2'
_chemical_formula_weight 437.34
_chemical_name_common '(manganese(II)-benzenedisulfonoc acid)(dimethylformamide)'
_space_group_IT_number 2
_symmetry_cell_setting triclinic
_symmetry_space_group_name_Hall '-P 1'
_symmetry_space_group_name_H-M 'P -1'
_atom_sites_solution_hydrogens geom
_atom_sites_solution_primary direct
_atom_sites_solution_secondary difmap
_audit_creation_method SHELXL-97
_cell_angle_alpha 93.552(8)
_cell_angle_beta 99.993(7)
_cell_angle_gamma 99.237(7)
_cell_formula_units_Z 1
_cell_length_a 5.1430(7)
_cell_length_b 9.2620(12)
_cell_length_c 9.4020(13)
_cell_measurement_temperature 120(2)
_cell_volume 433.48(10)
_computing_cell_refinement 'Bruker SAINT'
_computing_data_collection 'Bruker APEX2'
_computing_data_reduction 'Bruker SAINT'
_computing_molecular_graphics 'Bruker SHELXTL'
_computing_publication_material 'Bruker SHELXTL'
_computing_structure_refinement 'SHELXL-97 (Sheldrick, 2008)'
_computing_structure_solution 'SHELXS-97 (Sheldrick, 2008)'
_diffrn_ambient_temperature 120(2)
_diffrn_measured_fraction_theta_full 0.992
_diffrn_measured_fraction_theta_max 0.992
_diffrn_measurement_device_type 'Bruker APEX-II CCD'
_diffrn_measurement_method '\f and \w scans'
_diffrn_radiation_monochromator graphite
_diffrn_radiation_source 'fine-focus sealed tube'
_diffrn_radiation_type MoK\a
_diffrn_radiation_wavelength 0.71073
_diffrn_reflns_av_R_equivalents 0.0393
_diffrn_reflns_av_sigmaI/netI 0.0520
_diffrn_reflns_limit_h_max 7
_diffrn_reflns_limit_h_min -8
_diffrn_reflns_limit_k_max 14
_diffrn_reflns_limit_k_min -14
_diffrn_reflns_limit_l_max 14
_diffrn_reflns_limit_l_min -14
_diffrn_reflns_number 9686
_diffrn_reflns_theta_full 33.78
_diffrn_reflns_theta_max 33.78
_diffrn_reflns_theta_min 2.21
_exptl_absorpt_coefficient_mu 1.046
_exptl_absorpt_correction_T_max 0.9447
_exptl_absorpt_correction_T_min 0.8972
_exptl_absorpt_correction_type numerical
_exptl_absorpt_process_details 'Bruker SAINT'
_exptl_crystal_colour colourless
_exptl_crystal_density_diffrn 1.675
_exptl_crystal_density_method 'not measured'
_exptl_crystal_description plates
_exptl_crystal_F_000 225
_exptl_crystal_size_max 0.11
_exptl_crystal_size_mid 0.09
_exptl_crystal_size_min 0.06
_refine_diff_density_max 0.456
_refine_diff_density_min -0.399
_refine_diff_density_rms 0.082
_refine_ls_extinction_method none
_refine_ls_goodness_of_fit_ref 0.956
_refine_ls_hydrogen_treatment constr
_refine_ls_matrix_type full
_refine_ls_number_parameters 155
_refine_ls_number_reflns 3443
_refine_ls_number_restraints 0
_refine_ls_restrained_S_all 0.956
_refine_ls_R_factor_all 0.0462
_refine_ls_R_factor_gt 0.0290
_refine_ls_shift/su_max 0.000
_refine_ls_shift/su_mean 0.000
_refine_ls_structure_factor_coef Fsqd
_refine_ls_weighting_details 'calc w=1/[\s^2^(Fo^2^)+(0.0317P)^2^+0.0000P] where P=(Fo^2^+2Fc^2^)/3'
_refine_ls_weighting_scheme calc
_refine_ls_wR_factor_gt 0.0637
_refine_ls_wR_factor_ref 0.0670
_reflns_number_gt 2587
_reflns_number_total 3443
_reflns_threshold_expression >2sigma(I)
_cod_data_source_file c4ce01618a1.cif
_cod_data_source_block c:\cz316\cz316
_cod_depositor_comments 'Adding full bibliography for 7218507--7218511.cif.'
_cod_original_sg_symbol_H-M P-1
_cod_database_code 7218509

loop_
_symmetry_equiv_pos_as_xyz
'x, y, z'
'-x, -y, -z'

loop_
_atom_site_label
_atom_site_type_symbol
_atom_site_fract_x
_atom_site_fract_y
_atom_site_fract_z
_atom_site_U_iso_or_equiv
_atom_site_adp_type
_atom_site_occupancy
_atom_site_symmetry_multiplicity
_atom_site_calc_flag
_atom_site_refinement_flags
_atom_site_disorder_assembly
_atom_site_disorder_group
Mn1 Mn 0.0000 0.5000 0.5000 0.00983(7) Uani 1 2 d S . .
S1 S 0.58756(6) 0.71419(3) 0.65128(3) 0.01166(7) Uani 1 1 d . . .
O11 O 0.32232(17) 0.63366(9) 0.65915(9) 0.01331(18) Uani 1 1 d . . .
O12 O 0.72421(19) 0.63365(10) 0.55880(11) 0.0189(2) Uani 1 1 d . . .
O13 O 0.7448(2) 0.76489(11) 0.79317(10) 0.0220(2) Uani 1 1 d . . .
C1 C 0.5339(2) 0.87272(13) 0.56292(13) 0.0108(2) Uani 1 1 d . . .
C2 C 0.6781(3) 0.91501(14) 0.45652(15) 0.0159(2) Uani 1 1 d . . .
H21 H 0.7983 0.8564 0.4270 0.019 Uiso 1 1 calc R . .
C3 C 0.3554(3) 0.95570(14) 0.60660(15) 0.0165(3) Uani 1 1 d . . .
H31 H 0.2567 0.9245 0.6791 0.020 Uiso 1 1 calc R . .
O1 O 0.06537(19) 0.64632(10) 0.33579(10) 0.01669(19) Uani 1 1 d . . .
C11 C 0.2098(8) 0.6510(4) 0.2465(5) 0.0183(7) Uani 0.50 1 d P A 1
H111 H 0.3364 0.5863 0.2520 0.022 Uiso 0.50 1 calc PR A 1
N1 N 0.2030(11) 0.7402(4) 0.1418(5) 0.0176(8) Uani 0.50 1 d P A 1
C13 C 0.3827(7) 0.7418(4) 0.0382(4) 0.0362(8) Uani 0.50 1 d P A 1
H131 H 0.4898 0.8403 0.0438 0.043 Uiso 0.50 1 calc PR A 1
H132 H 0.2775 0.7157 -0.0600 0.043 Uiso 0.50 1 calc PR A 1
H133 H 0.5021 0.6706 0.0610 0.043 Uiso 0.50 1 calc PR A 1
C12 C 0.0244(8) 0.8467(4) 0.1322(4) 0.0252(8) Uani 0.50 1 d P A 1
H121 H -0.1096 0.8217 0.1933 0.038 Uiso 0.50 1 calc PR A 1
H123 H -0.0662 0.8455 0.0314 0.038 Uiso 0.50 1 calc PR A 1
H122 H 0.1280 0.9449 0.1656 0.038 Uiso 0.50 1 calc PR A 1
C11A C 0.1348(7) 0.6079(4) 0.2175(4) 0.0149(7) Uani 0.50 1 d P A 2
H114 H 0.1596 0.5091 0.2022 0.018 Uiso 0.50 1 calc PR A 2
N1A N 0.1745(10) 0.6944(4) 0.1154(5) 0.0161(7) Uani 0.50 1 d P A 2
C13A C 0.2500(6) 0.6412(4) -0.0189(3) 0.0256(6) Uani 0.50 1 d P A 2
H134 H 0.1207 0.6601 -0.1022 0.031 Uiso 0.50 1 calc PR A 2
H135 H 0.2504 0.5353 -0.0196 0.031 Uiso 0.50 1 calc PR A 2
H136 H 0.4295 0.6924 -0.0247 0.031 Uiso 0.50 1 calc PR A 2
C12A C 0.1510(8) 0.8490(4) 0.1297(4) 0.0233(8) Uani 0.50 1 d P A 2
H124 H 0.0136 0.8686 0.0507 0.028 Uiso 0.50 1 calc PR A 2
H125 H 0.3235 0.9097 0.1252 0.028 Uiso 0.50 1 calc PR A 2
H126 H 0.1001 0.8729 0.2230 0.028 Uiso 0.50 1 calc PR A 2

loop_
_atom_site_aniso_label
_atom_site_aniso_U_11
_atom_site_aniso_U_22
_atom_site_aniso_U_33
_atom_site_aniso_U_23
_atom_site_aniso_U_13
_atom_site_aniso_U_12
Mn1 0.01068(13) 0.00898(12) 0.01145(13) 0.00223(9) 0.00423(9) 0.00369(10)
S1 0.01090(14) 0.01051(14) 0.01396(15) 0.00178(11) 0.00155(11) 0.00361(11)
O11 0.0127(4) 0.0128(4) 0.0149(4) 0.0014(3) 0.0045(3) 0.0017(3)
O12 0.0183(5) 0.0133(4) 0.0298(5) 0.0038(4) 0.0116(4) 0.0083(4)
O13 0.0212(5) 0.0219(5) 0.0185(5) 0.0035(4) -0.0057(4) 0.0006(4)
C1 0.0102(5) 0.0092(5) 0.0129(5) -0.0003(4) 0.0011(4) 0.0026(4)
C2 0.0150(6) 0.0137(6) 0.0229(6) 0.0030(5) 0.0089(5) 0.0077(5)
C3 0.0198(6) 0.0144(6) 0.0201(6) 0.0046(5) 0.0120(5) 0.0066(5)
O1 0.0211(5) 0.0152(4) 0.0154(4) 0.0049(3) 0.0063(4) 0.0033(4)
C11 0.020(2) 0.0137(19) 0.0207(19) 0.0005(13) 0.0038(14) 0.0027(13)
N1 0.0248(16) 0.015(2) 0.0136(18) 0.0037(14) 0.0091(13) -0.0014(16)
C13 0.043(2) 0.046(2) 0.0248(17) 0.0104(15) 0.0209(15) 0.0050(18)
C12 0.042(2) 0.0163(15) 0.0170(15) 0.0056(11) 0.0022(18) 0.0055(19)
C11A 0.0182(19) 0.0149(18) 0.0138(16) 0.0041(13) 0.0053(13) 0.0054(13)
N1A 0.0190(16) 0.0150(19) 0.0154(18) 0.0037(13) 0.0039(12) 0.0045(16)
C13A 0.0255(15) 0.0391(18) 0.0167(13) 0.0047(12) 0.0087(11) 0.0134(14)
C12A 0.0314(19) 0.0205(16) 0.0167(14) 0.0053(11) 0.0045(16) -0.0005(17)

loop_
_atom_type_symbol
_atom_type_description
_atom_type_scat_dispersion_real
_atom_type_scat_dispersion_imag
_atom_type_scat_source
Mn Mn 0.3368 0.7283 'International Tables Vol C Tables 4.2.6.8 and 6.1.1.4'
C C 0.0033 0.0016 'International Tables Vol C Tables 4.2.6.8 and 6.1.1.4'
H H 0.0000 0.0000 'International Tables Vol C Tables 4.2.6.8 and 6.1.1.4'
N N 0.0061 0.0033 'International Tables Vol C Tables 4.2.6.8 and 6.1.1.4'
O O 0.0106 0.0060 'International Tables Vol C Tables 4.2.6.8 and 6.1.1.4'
S S 0.1246 0.1234 'International Tables Vol C Tables 4.2.6.8 and 6.1.1.4'

loop_
_geom_angle_atom_site_label_1
_geom_angle_atom_site_label_2
_geom_angle_atom_site_label_3
_geom_angle
_geom_angle_site_symmetry_1
_geom_angle_site_symmetry_3
O12 Mn1 O12 180.0 2_666 1_455
O12 Mn1 O1 93.09(4) 2_666 .
O12 Mn1 O1 86.91(4) 1_455 .
O12 Mn1 O1 86.91(4) 2_666 2_566
O12 Mn1 O1 93.09(4) 1_455 2_566
O1 Mn1 O1 180.00(5) . 2_566
O12 Mn1 O11 90.16(4) 2_666 .
O12 Mn1 O11 89.84(4) 1_455 .
O1 Mn1 O11 91.86(4) . .
O1 Mn1 O11 88.14(4) 2_566 .
O12 Mn1 O11 89.84(4) 2_666 2_566
O12 Mn1 O11 90.16(4) 1_455 2_566
O1 Mn1 O11 88.14(3) . 2_566
O1 Mn1 O11 91.86(4) 2_566 2_566
O11 Mn1 O11 179.999(1) . 2_566
O13 S1 O12 114.01(6) . .
O13 S1 O11 112.01(6) . .
O12 S1 O11 112.07(5) . .
O13 S1 C1 106.61(6) . .
O12 S1 C1 105.02(6) . .
O11 S1 C1 106.41(6) . .
S1 O11 Mn1 133.74(5) . .
S1 O12 Mn1 158.66(7) . 1_655
C2 C1 C3 121.37(11) . .
C2 C1 S1 119.76(9) . .
C3 C1 S1 118.81(10) . .
C1 C2 C3 119.17(12) . 2_676
C1 C2 H21 120.4 . .
C3 C2 H21 120.4 2_676 .
C1 C3 C2 119.46(12) . 2_676
C1 C3 H31 120.3 . .
C2 C3 H31 120.3 2_676 .
C11 O1 Mn1 132.6(2) . .
C11A O1 Mn1 123.63(19) . .
O1 C11 N1 124.4(4) . .
O1 C11 H111 117.8 . .
N1 C11 H111 117.8 . .
C11 N1 C12 120.4(4) . .
C11 N1 C13 122.0(4) . .
C12 N1 C13 117.5(4) . .
O1 C11A N1A 124.9(4) . .
O1 C11A H114 117.5 . .
N1A C11A H114 117.5 . .
C11A N1A C12A 122.1(4) . .
C11A N1A C13A 121.7(3) . .
C12A N1A C13A 116.2(4) . .
N1A C13A H134 109.5 . .
N1A C13A H135 109.5 . .
H134 C13A H135 109.5 . .
N1A C13A H136 109.5 . .
H134 C13A H136 109.5 . .
H135 C13A H136 109.5 . .
N1A C12A H124 109.5 . .
N1A C12A H125 109.5 . .
H124 C12A H125 109.5 . .
N1A C12A H126 109.5 . .
H124 C12A H126 109.5 . .
H125 C12A H126 109.5 . .

loop_
_geom_bond_atom_site_label_1
_geom_bond_atom_site_label_2
_geom_bond_distance
_geom_bond_site_symmetry_2
Mn1 O12 2.1449(9) 2_666
Mn1 O12 2.1449(9) 1_455
Mn1 O1 2.1509(9) .
Mn1 O1 2.1509(9) 2_566
Mn1 O11 2.1841(9) .
Mn1 O11 2.1841(9) 2_566
S1 O13 1.4424(10) .
S1 O12 1.4514(10) .
S1 O11 1.4621(9) .
S1 C1 1.7675(12) .
O12 Mn1 2.1450(9) 1_655
C1 C2 1.3843(18) .
C1 C3 1.3858(18) .
C2 C3 1.3909(18) 2_676
C2 H21 0.9500 .
C3 C2 1.3908(18) 2_676
C3 H31 0.9500 .
O1 C11 1.212(5) .
O1 C11A 1.272(4) .
C11 N1 1.324(7) .
C11 H111 0.9500 .
N1 C12 1.448(6) .
N1 C13 1.453(6) .
C13 H131 0.9800 .
C13 H132 0.9800 .
C13 H133 0.9800 .
C12 H121 0.9800 .
C12 H123 0.9800 .
C12 H122 0.9800 .
C11A N1A 1.310(7) .
C11A H114 0.9500 .
N1A C12A 1.457(5) .
N1A C13A 1.464(5) .
C13A H134 0.9800 .
C13A H135 0.9800 .
C13A H136 0.9800 .
C12A H124 0.9800 .
C12A H125 0.9800 .
C12A H126 0.9800 .

loop_
_geom_torsion_atom_site_label_1
_geom_torsion_atom_site_label_2
_geom_torsion_atom_site_label_3
_geom_torsion_atom_site_label_4
_geom_torsion
_geom_torsion_site_symmetry_1
_geom_torsion_site_symmetry_4
O13 S1 O11 Mn1 -169.80(7) . .
O12 S1 O11 Mn1 -40.20(9) . .
C1 S1 O11 Mn1 74.07(8) . .
O12 Mn1 O11 S1 54.09(8) 2_666 .
O12 Mn1 O11 S1 -125.91(8) 1_455 .
O1 Mn1 O11 S1 -39.00(8) . .
O1 Mn1 O11 S1 141.00(8) 2_566 .
O13 S1 O12 Mn1 26.28(19) . 1_655
O11 S1 O12 Mn1 -102.28(17) . 1_655
C1 S1 O12 Mn1 142.61(16) . 1_655
O13 S1 C1 C2 104.26(11) . .
O12 S1 C1 C2 -17.05(12) . .
O11 S1 C1 C2 -136.04(10) . .
O13 S1 C1 C3 -73.01(11) . .
O12 S1 C1 C3 165.68(10) . .
O11 S1 C1 C3 46.69(11) . .
C3 C1 C2 C3 0.7(2) . 2_676
S1 C1 C2 C3 -176.54(10) . 2_676
C2 C1 C3 C2 -0.7(2) . 2_676
S1 C1 C3 C2 176.56(10) . 2_676
O12 Mn1 O1 C11 -1.3(2) 2_666 .
O12 Mn1 O1 C11 178.7(2) 1_455 .
O11 Mn1 O1 C11 88.9(2) . .
O11 Mn1 O1 C11 -91.1(2) 2_566 .
O12 Mn1 O1 C11A 27.9(2) 2_666 .
O12 Mn1 O1 C11A -152.1(2) 1_455 .
O11 Mn1 O1 C11A 118.2(2) . .
O11 Mn1 O1 C11A -61.8(2) 2_566 .
C11A O1 C11 N1 93.6(9) . .
Mn1 O1 C11 N1 172.0(2) . .
O1 C11 N1 C12 3.3(6) . .
O1 C11 N1 C13 179.5(3) . .
C11 O1 C11A N1A -60.5(8) . .
Mn1 O1 C11A N1A 179.6(3) . .
O1 C11A N1A C12A 2.1(7) . .
O1 C11A N1A C13A -179.0(3) . .
